data_7206783
loop_
_publ_author_name
'Sun, Jian-Ke'
'Jin, Xu-Hui'
'Cai, Li-Xuan'
'Zhang, Jie'

_publ_section_title
;
 Supramolecular isomer-dependent photochromism and emission color tuning
 of bipyridinium salts
;
_journal_issue 44
_journal_name_full 'Journal of Materials Chemistry'
_journal_page_first 17667
_journal_paper_doi 10.1039/c1jm13791c
_journal_volume 21
_journal_year 2011
_chemical_formula_moiety 'C26 H27 B F4 N2 O7'
_chemical_formula_sum 'C26 H27 B F4 N2 O7'
_chemical_formula_weight 566.31
_chemical_name_systematic
;
?
;
_space_group_IT_number 14
_symmetry_cell_setting monoclinic
_symmetry_space_group_name_Hall '-P 2ybc'
_symmetry_space_group_name_H-M 'P 1 21/c 1'
_atom_sites_solution_hydrogens geom
_atom_sites_solution_primary direct
_atom_sites_solution_secondary difmap
_audit_creation_method SHELXL-97
_cell_angle_alpha 90.00
_cell_angle_beta 92.152(7)
_cell_angle_gamma 90.00
_cell_formula_units_Z 4
_cell_length_a 17.481(7)
_cell_length_b 12.437(5)
_cell_length_c 12.329(5)
_cell_measurement_reflns_used 5924
_cell_measurement_temperature 293(2)
_cell_measurement_theta_max 27.4758
_cell_measurement_theta_min 3.2506
_cell_volume 2678.6(19)
_computing_cell_refinement 'CrystalClear (Rigaku/MSC Inc., 2005)'
_computing_data_collection 'CrystalClear (Rigaku/MSC Inc., 2005)'
_computing_data_reduction 'CrystalClear (Rigaku/MSC Inc., 2005)'
_computing_structure_refinement 'SHELXL-97 (Sheldrick, 1997)'
_computing_structure_solution 'SHELXS-97 (Sheldrick, 1990)'
_diffrn_ambient_temperature 293(2)
_diffrn_measured_fraction_theta_full 0.996
_diffrn_measured_fraction_theta_max 0.996
_diffrn_measurement_device_type 'Mercury CCD'
_diffrn_measurement_method CCD_Profile_fitting
_diffrn_radiation_monochromator graphite
_diffrn_radiation_source 'fine-focus sealed tube'
_diffrn_radiation_type MoK\a
_diffrn_radiation_wavelength 0.71073
_diffrn_reflns_av_R_equivalents 0.0288
_diffrn_reflns_av_sigmaI/netI 0.0250
_diffrn_reflns_limit_h_max 22
_diffrn_reflns_limit_h_min -22
_diffrn_reflns_limit_k_max 14
_diffrn_reflns_limit_k_min -16
_diffrn_reflns_limit_l_max 15
_diffrn_reflns_limit_l_min -16
_diffrn_reflns_number 20235
_diffrn_reflns_theta_full 27.50
_diffrn_reflns_theta_max 27.50
_diffrn_reflns_theta_min 2.85
_diffrn_standards_decay_% <1.0
_exptl_absorpt_coefficient_mu 0.119
_exptl_absorpt_correction_T_max 1.0000
_exptl_absorpt_correction_T_min 0.7521
_exptl_absorpt_correction_type multi-scan
_exptl_crystal_colour 'pale yellow'
_exptl_crystal_density_diffrn 1.404
_exptl_crystal_density_method 'not measured'
_exptl_crystal_description needle
_exptl_crystal_F_000 1176
_exptl_crystal_size_max 0.20
_exptl_crystal_size_mid 0.12
_exptl_crystal_size_min 0.04
_refine_diff_density_max 0.264
_refine_diff_density_min -0.304
_refine_diff_density_rms 0.037
_refine_ls_extinction_method none
_refine_ls_goodness_of_fit_ref 1.000
_refine_ls_hydrogen_treatment constr
_refine_ls_matrix_type full
_refine_ls_number_parameters 408
_refine_ls_number_reflns 6115
_refine_ls_number_restraints 184
_refine_ls_restrained_S_all 1.002
_refine_ls_R_factor_all 0.0757
_refine_ls_R_factor_gt 0.0576
_refine_ls_shift/su_max 0.000
_refine_ls_shift/su_mean 0.000
_refine_ls_structure_factor_coef Fsqd
_refine_ls_weighting_details 'calc w=1/[\s^2^(Fo^2^)+(0.0100P)^2^+2.0000P] where P=(Fo^2^+2Fc^2^)/3'
_refine_ls_weighting_scheme calc
_refine_ls_wR_factor_gt 0.0954
_refine_ls_wR_factor_ref 0.1027
_reflns_number_gt 4639
_reflns_number_total 6115
_reflns_threshold_expression >2sigma(I)
_cod_data_source_file c1jm13791c.txt
_cod_data_source_block A2
_cod_depositor_comments
;
The following automatic conversions were performed:

'_exptl_absorpt_correction_type' value 'Multi-scan' changed to
'multi-scan' according to
/home/saulius/struct/CIF-dictionaries/cif_core.dic dictionary named
'cif_core.dic' version 2.4.1 from 2010-06-29.

Automatic conversion script
Id: cif_fix_values 1715 2011-07-08 13:25:40Z adriana 
;
_cod_original_cell_volume 2678.7(17)
_cod_original_sg_symbol_H-M P2(1)/c
_cod_database_code 7206783

loop_
_symmetry_equiv_pos_as_xyz
'x, y, z'
'-x, y+1/2, -z+1/2'
'-x, -y, -z'
'x, -y-1/2, z-1/2'

loop_
_atom_site_label
_atom_site_type_symbol
_atom_site_fract_x
_atom_site_fract_y
_atom_site_fract_z
_atom_site_U_iso_or_equiv
_atom_site_adp_type
_atom_site_occupancy
_atom_site_symmetry_multiplicity
_atom_site_calc_flag
_atom_site_refinement_flags
_atom_site_disorder_assembly
_atom_site_disorder_group
C1 C 0.56429(13) 0.8401(2) 0.8466(2) 0.0651(6) Uani 1 1 d . . .
C2 C 0.51368(11) 0.75442(18) 0.89157(18) 0.0529(5) Uani 1 1 d . . .
C3 C 0.47872(14) 0.7687(2) 0.9889(2) 0.0728(7) Uani 1 1 d . . .
H3 H 0.4862 0.8321 1.0279 0.087 Uiso 1 1 calc R . .
C4 C 0.43232(14) 0.6885(2) 1.0286(2) 0.0708(7) Uani 1 1 d . . .
H4 H 0.4087 0.6987 1.0941 0.085 Uiso 1 1 calc R . .
C5 C 0.42081(10) 0.59405(17) 0.97204(17) 0.0498(5) Uani 1 1 d . . .
C6 C 0.45578(11) 0.58040(18) 0.87509(17) 0.0529(5) Uani 1 1 d . . .
H6 H 0.4487 0.5167 0.8364 0.063 Uiso 1 1 calc R . .
C7 C 0.50138(11) 0.66048(18) 0.83454(18) 0.0549(5) Uani 1 1 d . . .
H7 H 0.5240 0.6509 0.7681 0.066 Uiso 1 1 calc R . .
C8 C 0.36961(11) 0.50741(19) 1.01505(19) 0.0592(6) Uani 1 1 d . . .
H8A H 0.3932 0.4377 1.0050 0.071 Uiso 1 1 calc R . .
H8B H 0.3637 0.5182 1.0922 0.071 Uiso 1 1 calc R . .
C9 C 0.24071(11) 0.58238(17) 0.98569(17) 0.0519(5) Uani 1 1 d . . .
H9 H 0.2531 0.6317 1.0403 0.062 Uiso 1 1 calc R . .
C10 C 0.16967(11) 0.58570(16) 0.93513(16) 0.0475(5) Uani 1 1 d . . .
H10 H 0.1343 0.6373 0.9551 0.057 Uiso 1 1 calc R . .
C11 C 0.15045(10) 0.51203(15) 0.85407(15) 0.0398(4) Uani 1 1 d . . .
C12 C 0.20548(11) 0.43769(17) 0.82706(18) 0.0527(5) Uani 1 1 d . . .
H12 H 0.1944 0.3870 0.7733 0.063 Uiso 1 1 calc R . .
C13 C 0.27630(11) 0.43831(18) 0.87921(19) 0.0569(5) Uani 1 1 d . . .
H13 H 0.3132 0.3888 0.8595 0.068 Uiso 1 1 calc R . .
C14 C 0.07302(10) 0.50990(15) 0.79997(14) 0.0391(4) Uani 1 1 d . . .
C15 C 0.00995(10) 0.55161(16) 0.84994(16) 0.0444(4) Uani 1 1 d . . .
H15 H 0.0163 0.5869 0.9162 0.053 Uiso 1 1 calc R . .
C16 C -0.06198(11) 0.54129(16) 0.80238(15) 0.0454(4) Uani 1 1 d . . .
H16 H -0.1040 0.5701 0.8362 0.054 Uiso 1 1 calc R . .
C17 C -0.01192(11) 0.45262(17) 0.65483(16) 0.0500(5) Uani 1 1 d . . .
H17 H -0.0196 0.4195 0.5877 0.060 Uiso 1 1 calc R . .
C18 C 0.06099(11) 0.46253(17) 0.69869(16) 0.0492(5) Uani 1 1 d . . .
H18 H 0.1024 0.4376 0.6607 0.059 Uiso 1 1 calc R . .
C19 C -0.15066(11) 0.46781(17) 0.66372(17) 0.0498(5) Uani 1 1 d . . .
H19A H -0.1498 0.4575 0.5858 0.060 Uiso 1 1 calc R . .
H19B H -0.1831 0.5292 0.6777 0.060 Uiso 1 1 calc R . .
C20 C -0.18345(10) 0.36840(15) 0.71596(15) 0.0420(4) Uani 1 1 d . . .
C21 C -0.26020(11) 0.34385(17) 0.69399(16) 0.0495(5) Uani 1 1 d . . .
H21 H -0.2895 0.3874 0.6473 0.059 Uiso 1 1 calc R . .
C22 C -0.29309(11) 0.25510(16) 0.74109(16) 0.0478(5) Uani 1 1 d . . .
H22 H -0.3443 0.2391 0.7254 0.057 Uiso 1 1 calc R . .
C23 C -0.25029(10) 0.18939(15) 0.81178(15) 0.0420(4) Uani 1 1 d . . .
C24 C -0.17399(11) 0.21348(16) 0.83286(16) 0.0460(4) Uani 1 1 d . . .
H24 H -0.1447 0.1700 0.8796 0.055 Uiso 1 1 calc R . .
C25 C -0.14071(10) 0.30174(16) 0.78508(16) 0.0461(4) Uani 1 1 d . . .
H25 H -0.0892 0.3165 0.7995 0.055 Uiso 1 1 calc R . .
C26 C -0.28443(12) 0.09166(17) 0.86345(17) 0.0509(5) Uani 1 1 d . . .
N1 N 0.29264(8) 0.50924(14) 0.95782(14) 0.0475(4) Uani 1 1 d . . .
N2 N -0.07189(8) 0.48971(13) 0.70707(12) 0.0421(4) Uani 1 1 d . . .
O1 O 0.57520(12) 0.92102(16) 0.90985(17) 0.1034(7) Uani 1 1 d . . .
H1 H 0.6020 0.9689 0.8858 0.155 Uiso 1 1 d R . .
O1W O 0.3393(3) 0.1492(5) 0.8461(4) 0.163(3) Uani 0.690(7) 1 d P A 1
H1C H 0.3750 0.1921 0.8300 0.195 Uiso 0.690(7) 1 d PR A 1
H1D H 0.3169 0.1344 0.9042 0.195 Uiso 0.690(7) 1 d PR A 1
O1D O 0.4016(8) 0.0181(13) 0.8579(9) 0.222(10) Uani 0.310(7) 1 d P A 2
H1A H 0.4129 -0.0231 0.8091 0.266 Uiso 0.310(7) 1 d PR A 2
H1B H 0.4155 0.0046 0.9207 0.266 Uiso 0.310(7) 1 d PR A 2
O2 O 0.59158(11) 0.83086(16) 0.75755(16) 0.0904(6) Uani 1 1 d . . .
O2W O 0.25014(16) 0.3827(2) 0.1683(2) 0.1519(11) Uani 1 1 d . . .
H2C H 0.2797 0.3720 0.2236 0.182 Uiso 1 1 d R . .
H2D H 0.2542 0.3223 0.1368 0.182 Uiso 1 1 d R . .
O3 O -0.24362(10) 0.03156(14) 0.92021(15) 0.0773(5) Uani 1 1 d . . .
O3W O 0.25176(16) 0.3089(2) 0.5413(3) 0.1866(15) Uani 1 1 d . . .
H3C H 0.2034 0.3099 0.5307 0.224 Uiso 1 1 d R . .
H3D H 0.2645 0.3709 0.5647 0.224 Uiso 1 1 d R . .
O4 O -0.35537(9) 0.07781(14) 0.84160(15) 0.0760(5) Uani 1 1 d . . .
B1 B 0.05413(14) 0.2596(2) 0.44220(19) 0.0550(6) Uani 1 1 d DU . .
F1 F 0.08889(10) 0.35425(12) 0.47467(13) 0.0719(5) Uani 0.906(3) 1 d PDU B 1
F1B F 0.0977(9) 0.2744(18) 0.5364(10) 0.168(12) Uani 0.094(3) 1 d PDU B 2
F2 F 0.09293(10) 0.17362(14) 0.48781(14) 0.0779(6) Uani 0.906(3) 1 d PDU B 1
F2B F 0.1022(9) 0.2714(12) 0.3543(11) 0.095(7) Uani 0.094(3) 1 d PDU B 2
F3 F 0.05138(14) 0.25172(16) 0.33126(13) 0.0888(6) Uani 0.906(3) 1 d PDU B 1
F3B F 0.0237(11) 0.1584(8) 0.4391(16) 0.146(10) Uani 0.094(3) 1 d PDU B 2
F4 F -0.02030(8) 0.25861(15) 0.48074(14) 0.0739(5) Uani 0.906(3) 1 d PDU B 1
F4B F -0.0025(8) 0.3355(12) 0.4330(12) 0.097(7) Uani 0.094(3) 1 d PDU B 2

loop_
_atom_site_aniso_label
_atom_site_aniso_U_11
_atom_site_aniso_U_22
_atom_site_aniso_U_33
_atom_site_aniso_U_23
_atom_site_aniso_U_13
_atom_site_aniso_U_12
C1 0.0544(13) 0.0651(16) 0.0761(17) 0.0106(13) 0.0065(12) -0.0149(12)
C2 0.0402(10) 0.0581(13) 0.0606(13) 0.0088(11) 0.0035(9) -0.0104(9)
C3 0.0749(16) 0.0681(16) 0.0770(17) -0.0133(13) 0.0216(13) -0.0297(13)
C4 0.0668(15) 0.0794(18) 0.0676(15) -0.0056(13) 0.0218(12) -0.0236(13)
C5 0.0319(9) 0.0560(13) 0.0609(13) 0.0119(10) -0.0043(8) -0.0054(9)
C6 0.0439(11) 0.0539(13) 0.0604(13) 0.0037(10) -0.0042(9) -0.0035(9)
C7 0.0454(11) 0.0639(14) 0.0556(12) 0.0059(11) 0.0040(9) -0.0030(10)
C8 0.0379(10) 0.0647(14) 0.0740(15) 0.0201(12) -0.0098(10) -0.0091(10)
C9 0.0451(11) 0.0554(13) 0.0549(12) -0.0070(10) -0.0013(9) -0.0065(9)
C10 0.0403(10) 0.0489(12) 0.0529(11) -0.0068(9) -0.0014(8) 0.0001(9)
C11 0.0359(9) 0.0413(10) 0.0423(10) 0.0015(8) 0.0053(7) -0.0065(8)
C12 0.0433(10) 0.0540(13) 0.0611(13) -0.0123(10) 0.0043(9) -0.0034(9)
C13 0.0392(10) 0.0564(13) 0.0753(15) -0.0038(12) 0.0068(10) 0.0025(9)
C14 0.0384(9) 0.0382(10) 0.0410(10) 0.0005(8) 0.0038(7) -0.0079(8)
C15 0.0417(10) 0.0463(11) 0.0452(10) -0.0087(9) 0.0015(8) -0.0042(8)
C16 0.0411(10) 0.0482(11) 0.0471(11) -0.0034(9) 0.0058(8) -0.0028(8)
C17 0.0516(11) 0.0560(13) 0.0424(11) -0.0078(9) 0.0017(9) -0.0093(10)
C18 0.0432(10) 0.0586(13) 0.0461(11) -0.0095(10) 0.0077(8) -0.0043(9)
C19 0.0411(10) 0.0529(12) 0.0544(12) 0.0072(10) -0.0090(9) -0.0111(9)
C20 0.0385(9) 0.0429(10) 0.0443(10) 0.0004(8) -0.0013(8) -0.0072(8)
C21 0.0415(10) 0.0523(12) 0.0537(12) 0.0064(10) -0.0091(9) -0.0065(9)
C22 0.0376(9) 0.0534(12) 0.0522(11) -0.0019(10) -0.0031(8) -0.0115(9)
C23 0.0444(10) 0.0392(10) 0.0424(10) -0.0056(8) 0.0026(8) -0.0075(8)
C24 0.0445(10) 0.0414(11) 0.0517(11) 0.0002(9) -0.0045(8) -0.0027(8)
C25 0.0372(9) 0.0451(11) 0.0555(12) -0.0009(9) -0.0037(8) -0.0066(8)
C26 0.0543(12) 0.0474(12) 0.0508(12) -0.0025(10) 0.0010(9) -0.0127(10)
N1 0.0347(8) 0.0508(10) 0.0571(10) 0.0101(8) 0.0005(7) -0.0088(7)
N2 0.0395(8) 0.0426(9) 0.0441(9) 0.0030(7) -0.0010(7) -0.0099(7)
O1 0.1183(17) 0.0825(14) 0.1118(16) -0.0041(12) 0.0349(13) -0.0551(13)
O1W 0.148(4) 0.188(6) 0.155(4) -0.006(4) 0.037(3) -0.059(4)
O1D 0.205(14) 0.27(2) 0.182(10) 0.084(11) -0.053(9) -0.159(15)
O2 0.0943(14) 0.0932(15) 0.0858(13) 0.0134(11) 0.0326(11) -0.0258(11)
O2W 0.165(3) 0.124(2) 0.172(3) 0.0023(19) 0.072(2) 0.0083(19)
O3 0.0766(11) 0.0630(11) 0.0907(13) 0.0274(10) -0.0167(10) -0.0177(9)
O3W 0.138(2) 0.111(2) 0.303(4) -0.032(3) -0.097(3) 0.0070(18)
O4 0.0553(9) 0.0694(11) 0.1027(13) 0.0233(10) -0.0061(9) -0.0258(8)
B1 0.0628(15) 0.0501(14) 0.0521(14) 0.0001(12) 0.0034(12) -0.0013(12)
F1 0.0889(12) 0.0592(10) 0.0680(11) -0.0055(8) 0.0065(9) -0.0249(9)
F1B 0.121(17) 0.25(3) 0.13(2) -0.07(2) -0.038(15) 0.03(2)
F2 0.0887(13) 0.0655(11) 0.0806(12) 0.0177(9) 0.0191(9) 0.0239(9)
F2B 0.088(13) 0.059(11) 0.140(18) 0.031(11) 0.030(12) 0.018(10)
F3 0.1270(18) 0.0891(13) 0.0500(9) -0.0058(9) -0.0012(10) -0.0139(13)
F3B 0.20(3) 0.106(17) 0.129(18) -0.010(14) 0.029(18) -0.029(18)
F4 0.0549(9) 0.0820(13) 0.0845(12) -0.0013(10) -0.0025(8) -0.0028(8)
F4B 0.121(15) 0.086(13) 0.086(12) 0.007(10) 0.027(11) 0.038(11)

loop_
_atom_type_symbol
_atom_type_description
_atom_type_scat_dispersion_real
_atom_type_scat_dispersion_imag
_atom_type_scat_source
C C 0.0033 0.0016 'International Tables Vol C Tables 4.2.6.8 and 6.1.1.4'
H H 0.0000 0.0000 'International Tables Vol C Tables 4.2.6.8 and 6.1.1.4'
N N 0.0061 0.0033 'International Tables Vol C Tables 4.2.6.8 and 6.1.1.4'
O O 0.0106 0.0060 'International Tables Vol C Tables 4.2.6.8 and 6.1.1.4'
F F 0.0171 0.0103 'International Tables Vol C Tables 4.2.6.8 and 6.1.1.4'
B B 0.0013 0.0007 'International Tables Vol C Tables 4.2.6.8 and 6.1.1.4'

loop_
_geom_angle_atom_site_label_1
_geom_angle_atom_site_label_2
_geom_angle_atom_site_label_3
_geom_angle
O2 C1 O1 124.6(2)
O2 C1 C2 121.4(2)
O1 C1 C2 114.1(2)
C7 C2 C3 119.2(2)
C7 C2 C1 119.7(2)
C3 C2 C1 121.0(2)
C2 C3 C4 119.9(2)
C2 C3 H3 120.0
C4 C3 H3 120.0
C5 C4 C3 120.8(2)
C5 C4 H4 119.6
C3 C4 H4 119.6
C6 C5 C4 119.0(2)
C6 C5 C8 120.4(2)
C4 C5 C8 120.6(2)
C5 C6 C7 120.5(2)
C5 C6 H6 119.7
C7 C6 H6 119.7
C2 C7 C6 120.6(2)
C2 C7 H7 119.7
C6 C7 H7 119.7
N1 C8 C5 110.99(16)
N1 C8 H8A 109.4
C5 C8 H8A 109.4
N1 C8 H8B 109.4
C5 C8 H8B 109.4
H8A C8 H8B 108.0
N1 C9 C10 121.05(19)
N1 C9 H9 119.5
C10 C9 H9 119.5
C9 C10 C11 119.93(19)
C9 C10 H10 120.0
C11 C10 H10 120.0
C12 C11 C10 117.56(17)
C12 C11 C14 120.64(17)
C10 C11 C14 121.78(17)
C13 C12 C11 120.4(2)
C13 C12 H12 119.8
C11 C12 H12 119.8
N1 C13 C12 120.6(2)
N1 C13 H13 119.7
C12 C13 H13 119.7
C15 C14 C18 117.57(17)
C15 C14 C11 121.38(16)
C18 C14 C11 121.01(17)
C16 C15 C14 120.45(18)
C16 C15 H15 119.8
C14 C15 H15 119.8
N2 C16 C15 120.25(17)
N2 C16 H16 119.9
C15 C16 H16 119.9
N2 C17 C18 120.97(18)
N2 C17 H17 119.5
C18 C17 H17 119.5
C17 C18 C14 119.96(18)
C17 C18 H18 120.0
C14 C18 H18 120.0
N2 C19 C20 110.93(15)
N2 C19 H19A 109.5
C20 C19 H19A 109.5
N2 C19 H19B 109.5
C20 C19 H19B 109.5
H19A C19 H19B 108.0
C25 C20 C21 118.77(18)
C25 C20 C19 123.01(16)
C21 C20 C19 118.22(17)
C22 C21 C20 120.41(18)
C22 C21 H21 119.8
C20 C21 H21 119.8
C21 C22 C23 120.63(17)
C21 C22 H22 119.7
C23 C22 H22 119.7
C24 C23 C22 118.85(18)
C24 C23 C26 119.36(18)
C22 C23 C26 121.77(17)
C23 C24 C25 120.66(18)
C23 C24 H24 119.7
C25 C24 H24 119.7
C24 C25 C20 120.67(17)
C24 C25 H25 119.7
C20 C25 H25 119.7
O3 C26 O4 125.3(2)
O3 C26 C23 119.97(18)
O4 C26 C23 114.76(19)
C13 N1 C9 120.47(17)
C13 N1 C8 119.81(18)
C9 N1 C8 119.72(18)
C17 N2 C16 120.63(16)
C17 N2 C19 119.90(16)
C16 N2 C19 119.35(16)
C1 O1 H1 115.1
H1C O1W H1D 134.3
H1A O1D H1B 119.6
H2C O2W H2D 99.8
H3C O3W H3D 106.5
F3B B1 F4B 110.7(6)
F3B B1 F3 84.7(8)
F4B B1 F3 88.2(6)
F3B B1 F2 58.7(9)
F4B B1 F2 156.0(7)
F3 B1 F2 110.6(2)
F3B B1 F1B 110.4(6)
F4B B1 F1B 110.7(6)
F3 B1 F1B 148.1(8)
F2 B1 F1B 60.7(9)
F3B B1 F1 164.3(9)
F4B B1 F1 75.2(8)
F3 B1 F1 110.5(2)
F2 B1 F1 109.9(2)
F1B B1 F1 54.3(10)
F3B B1 F4 68.7(7)
F4B B1 F4 50.0(7)
F3 B1 F4 109.8(2)
F2 B1 F4 107.74(19)
F1B B1 F4 101.9(8)
F1 B1 F4 108.28(19)
F3B B1 F2B 108.6(6)
F4B B1 F2B 108.4(5)
F3 B1 F2B 40.2(8)
F2 B1 F2B 95.6(6)
F1B B1 F2B 108.0(6)
F1 B1 F2B 82.2(7)
F4 B1 F2B 148.5(8)

loop_
_geom_bond_atom_site_label_1
_geom_bond_atom_site_label_2
_geom_bond_distance
C1 O2 1.219(3)
C1 O1 1.283(3)
C1 C2 1.504(3)
C2 C7 1.376(3)
C2 C3 1.379(3)
C3 C4 1.386(3)
C3 H3 0.9300
C4 C5 1.377(3)
C4 H4 0.9300
C5 C6 1.373(3)
C5 C8 1.510(3)
C6 C7 1.381(3)
C6 H6 0.9300
C7 H7 0.9300
C8 N1 1.496(2)
C8 H8A 0.9700
C8 H8B 0.9700
C9 N1 1.339(3)
C9 C10 1.369(3)
C9 H9 0.9300
C10 C11 1.388(3)
C10 H10 0.9300
C11 C12 1.384(3)
C11 C14 1.487(2)
C12 C13 1.374(3)
C12 H12 0.9300
C13 N1 1.333(3)
C13 H13 0.9300
C14 C15 1.384(2)
C14 C18 1.389(3)
C15 C16 1.373(3)
C15 H15 0.9300
C16 N2 1.344(2)
C16 H16 0.9300
C17 N2 1.333(2)
C17 C18 1.371(3)
C17 H17 0.9300
C18 H18 0.9300
C19 N2 1.483(2)
C19 C20 1.517(3)
C19 H19A 0.9700
C19 H19B 0.9700
C20 C25 1.387(3)
C20 C21 1.393(2)
C21 C22 1.382(3)
C21 H21 0.9300
C22 C23 1.392(3)
C22 H22 0.9300
C23 C24 1.382(3)
C23 C26 1.506(3)
C24 C25 1.384(3)
C24 H24 0.9300
C25 H25 0.9300
C26 O3 1.233(3)
C26 O4 1.271(2)
O1 H1 0.8199
O1W H1C 0.8500
O1W H1D 0.8500
O1D H1A 0.8202
O1D H1B 0.8200
O2W H2C 0.8500
O2W H2D 0.8500
O3W H3C 0.8501
O3W H3D 0.8499
B1 F3B 1.366(6)
B1 F4B 1.369(6)
B1 F3 1.370(3)
B1 F2 1.375(3)
B1 F1B 1.377(6)
B1 F1 1.378(3)
B1 F4 1.402(3)
B1 F2B 1.405(6)

loop_
_geom_hbond_atom_site_label_D
_geom_hbond_atom_site_label_H
_geom_hbond_atom_site_label_A
_geom_hbond_distance_DH
_geom_hbond_distance_HA
_geom_hbond_distance_DA
_geom_hbond_angle_DHA
_geom_hbond_site_symmetry_A
O1 H1 O4 0.82 1.65 2.462(2) 171.0 1_665
O1W H1C O2 0.85 2.13 2.883(5) 147.7 2_646
O1W H1D O3W 0.85 2.19 2.946(6) 148.3 4_566
O1D H1B O1 0.82 2.28 2.975(12) 142.1 3_667
O2W H2C O1W 0.85 1.82 2.671(5) 177.3 4_565
O2W H2D O3W 0.85 2.01 2.853(4) 169.8 4_565
O3W H3C F1B 0.85 1.90 2.725(17) 162.1 .
O3W H3C F1 0.85 2.17 2.987(3) 162.6 .
O3W H3C F2 0.85 2.61 3.292(3) 138.2 .
O3W H3D O3 0.85 2.04 2.814(3) 150.9 2_556

loop_
_geom_torsion_atom_site_label_1
_geom_torsion_atom_site_label_2
_geom_torsion_atom_site_label_3
_geom_torsion_atom_site_label_4
_geom_torsion
O2 C1 C2 C7 4.0(4)
O1 C1 C2 C7 -176.0(2)
O2 C1 C2 C3 -175.4(3)
O1 C1 C2 C3 4.6(3)
C7 C2 C3 C4 0.5(4)
C1 C2 C3 C4 180.0(2)
C2 C3 C4 C5 0.2(4)
C3 C4 C5 C6 -0.3(4)
C3 C4 C5 C8 -179.4(2)
C4 C5 C6 C7 -0.4(3)
C8 C5 C6 C7 178.66(18)
C3 C2 C7 C6 -1.3(3)
C1 C2 C7 C6 179.3(2)
C5 C6 C7 C2 1.2(3)
C6 C5 C8 N1 -77.9(2)
C4 C5 C8 N1 101.1(2)
N1 C9 C10 C11 0.4(3)
C9 C10 C11 C12 -0.5(3)
C9 C10 C11 C14 177.58(18)
C10 C11 C12 C13 -0.2(3)
C14 C11 C12 C13 -178.37(19)
C11 C12 C13 N1 1.2(3)
C12 C11 C14 C15 154.82(19)
C10 C11 C14 C15 -23.2(3)
C12 C11 C14 C18 -23.0(3)
C10 C11 C14 C18 158.98(19)
C18 C14 C15 C16 3.0(3)
C11 C14 C15 C16 -174.84(18)
C14 C15 C16 N2 0.5(3)
N2 C17 C18 C14 1.3(3)
C15 C14 C18 C17 -3.9(3)
C11 C14 C18 C17 173.95(18)
N2 C19 C20 C25 -7.0(3)
N2 C19 C20 C21 172.45(17)
C25 C20 C21 C22 0.5(3)
C19 C20 C21 C22 -178.92(19)
C20 C21 C22 C23 0.5(3)
C21 C22 C23 C24 -1.0(3)
C21 C22 C23 C26 -179.44(19)
C22 C23 C24 C25 0.4(3)
C26 C23 C24 C25 178.90(18)
C23 C24 C25 C20 0.7(3)
C21 C20 C25 C24 -1.1(3)
C19 C20 C25 C24 178.31(19)
C24 C23 C26 O3 -3.0(3)
C22 C23 C26 O3 175.4(2)
C24 C23 C26 O4 178.18(19)
C22 C23 C26 O4 -3.3(3)
C12 C13 N1 C9 -1.3(3)
C12 C13 N1 C8 178.90(19)
C10 C9 N1 C13 0.5(3)
C10 C9 N1 C8 -179.69(18)
C5 C8 N1 C13 100.8(2)
C5 C8 N1 C9 -78.9(2)
C18 C17 N2 C16 2.4(3)
C18 C17 N2 C19 -173.49(18)
C15 C16 N2 C17 -3.3(3)
C15 C16 N2 C19 172.60(17)
C20 C19 N2 C17 94.4(2)
C20 C19 N2 C16 -81.6(2)
